data_4064064
loop_
_publ_author_name
'Amarne, Hazem'
'Baik, Chul'
'Wang, Rui-Yao'
'Wang, Suning'

_publ_section_title
;
 Photoisomerization of 1-Phenyl-2-(pyridin-2-yl)indole BMes2: The Dark
 Isomer
;
_journal_issue 4
_journal_name_full Organometallics
_journal_page_first 665
_journal_paper_doi 10.1021/om101111p
_journal_volume 30
_journal_year 2011
_chemical_formula_sum 'C37 H35 B N2'
_chemical_formula_weight 518.48
_chemical_name_systematic
; 
 ? 
;
_space_group_IT_number 14
_symmetry_cell_setting monoclinic
_symmetry_space_group_name_Hall '-P 2ybc'
_symmetry_space_group_name_H-M 'P 1 21/c 1'
_atom_sites_solution_hydrogens geom
_atom_sites_solution_primary direct
_atom_sites_solution_secondary difmap
_audit_creation_method SHELXL-97
_cell_angle_alpha 90.00
_cell_angle_beta 111.807(7)
_cell_angle_gamma 90.00
_cell_formula_units_Z 4
_cell_length_a 15.4517(17)
_cell_length_b 13.3461(11)
_cell_length_c 15.9493(15)
_cell_measurement_reflns_used 1008
_cell_measurement_temperature 180(2)
_cell_measurement_theta_max 15.18
_cell_measurement_theta_min 2.19
_cell_volume 3053.7(5)
_computing_cell_refinement 'Bruker SAINT'
_computing_data_collection 'Bruker APEX2'
_computing_data_reduction 'Bruker SAINT'
_computing_molecular_graphics 'Bruker SHELXTL'
_computing_publication_material 'Bruker SHELXTL'
_computing_structure_refinement 'SHELXL-97 (Sheldrick, 2008)'
_computing_structure_solution 'SHELXS-97 (Sheldrick, 2008)'
_diffrn_ambient_temperature 180(2)
_diffrn_measured_fraction_theta_full 0.999
_diffrn_measured_fraction_theta_max 0.999
_diffrn_measurement_device_type 'Bruker APEX-II CCD'
_diffrn_measurement_method '\f and \w scans'
_diffrn_radiation_monochromator graphite
_diffrn_radiation_source 'fine-focus sealed tube'
_diffrn_radiation_type MoK\a
_diffrn_radiation_wavelength 0.71073
_diffrn_reflns_av_R_equivalents 0.2517
_diffrn_reflns_av_sigmaI/netI 0.3106
_diffrn_reflns_limit_h_max 17
_diffrn_reflns_limit_h_min -18
_diffrn_reflns_limit_k_max 15
_diffrn_reflns_limit_k_min -15
_diffrn_reflns_limit_l_max 18
_diffrn_reflns_limit_l_min -18
_diffrn_reflns_number 25137
_diffrn_reflns_theta_full 25.00
_diffrn_reflns_theta_max 25.00
_diffrn_reflns_theta_min 2.05
_exptl_absorpt_coefficient_mu 0.065
_exptl_absorpt_correction_T_max 0.9994
_exptl_absorpt_correction_T_min 0.9968
_exptl_absorpt_correction_type multi-scan
_exptl_crystal_colour black
_exptl_crystal_density_diffrn 1.128
_exptl_crystal_density_meas 0
_exptl_crystal_density_method 'not measured'
_exptl_crystal_description block
_exptl_crystal_F_000 1104
_exptl_crystal_size_max 0.05
_exptl_crystal_size_mid 0.02
_exptl_crystal_size_min 0.01
_platon_squeeze_details
;
Difference electron density maps revealed the presence of disordered 
lattice solvate molecules, which were ultimately modeled through the
use of the SQUEEZE subroutine of the PLATON software suite. PLATON 
Reference: P. v.d. Sluis & A.L. Spek. Acta Cryst. (1990), A46, 194. 
Two solvent accessible voids per lattice were found. Each has a 
total volume of 145 A3 and contributing a total of 4.2 electrons. 
Since the crystal was obtained in pure hexane, 
the void was thus assigned to a half of hexane, which 
contribute 0.5x50 = 25 electrons, and ocuppy about 60 A3 in space. 
The larger volume and the smaller number of the electron of the void 
may be a result of the disorder. The contributions have been included 
in all derived crystal quantities 
although the precise composition of the lattice solvate is somewhat 
speculative.
;
_refine_diff_density_max 0.362
_refine_diff_density_min -0.284
_refine_diff_density_rms 0.075
_refine_ls_extinction_method none
_refine_ls_goodness_of_fit_ref 0.879
_refine_ls_hydrogen_treatment constr
_refine_ls_matrix_type full
_refine_ls_number_parameters 361
_refine_ls_number_reflns 5366
_refine_ls_number_restraints 129
_refine_ls_restrained_S_all 0.878
_refine_ls_R_factor_all 0.3241
_refine_ls_R_factor_gt 0.1122
_refine_ls_shift/su_max 0.000
_refine_ls_shift/su_mean 0.000
_refine_ls_structure_factor_coef Fsqd
_refine_ls_weighting_details 'calc w=1/[\s^2^(Fo^2^)+(0.1040P)^2^+0.0000P] where P=(Fo^2^+2Fc^2^)/3'
_refine_ls_weighting_scheme calc
_refine_ls_wR_factor_gt 0.2367
_refine_ls_wR_factor_ref 0.3252
_reflns_number_gt 1262
_reflns_number_total 5366
_reflns_threshold_expression >2sigma(I)
_cod_data_source_file om101111p_si_002.cif
_cod_data_source_block baik13a
_cod_depositor_comments
;
The following automatic conversions were performed:

'_symmetry_cell_setting' value 'Monoclinic' changed to 'monoclinic'
according to /home/saulius/struct/CIF-dictionaries/cif_core.dic
dictionary named 'cif_core.dic' version 2.4.1 from 2010-06-29.

Automatic conversion script
Id: cif_fix_values 1715 2011-07-08 13:25:40Z adriana 
;
_cod_original_sg_symbol_H-M P2(1)/c
_cod_database_code 4064064

loop_
_symmetry_equiv_pos_as_xyz
'x, y, z'
'-x, y+1/2, -z+1/2'
'-x, -y, -z'
'x, -y-1/2, z-1/2'

loop_
_atom_site_label
_atom_site_type_symbol
_atom_site_fract_x
_atom_site_fract_y
_atom_site_fract_z
_atom_site_U_iso_or_equiv
_atom_site_adp_type
_atom_site_occupancy
_atom_site_symmetry_multiplicity
_atom_site_calc_flag
_atom_site_refinement_flags
B1 B 0.6755(5) 0.8079(6) 0.1874(5) 0.059(2) Uani 1 1 d DU
N1 N 0.6005(5) 0.8350(4) 0.0904(4) 0.0593(18) Uani 1 1 d DU
C1 C 0.6379(6) 0.8313(5) 0.2680(5) 0.0520(19) Uani 1 1 d DU
N2 N 0.3885(5) 0.8784(4) 0.1421(4) 0.0534(17) Uani 1 1 d U
C2 C 0.6511(6) 0.7197(5) 0.2431(5) 0.058(2) Uani 1 1 d DU
C3 C 0.7300(6) 0.6717(6) 0.3110(6) 0.066(2) Uani 1 1 d U
H3A H 0.7372 0.6021 0.3027 0.079 Uiso 1 1 calc R
C4 C 0.7929(6) 0.7123(7) 0.3828(6) 0.061(2) Uani 1 1 d U
C5 C 0.7808(7) 0.8173(7) 0.4045(5) 0.070(3) Uani 1 1 d U
H5A H 0.8273 0.8494 0.4540 0.084 Uiso 1 1 calc R
C6 C 0.7030(7) 0.8681(6) 0.3536(5) 0.063(2) Uani 1 1 d U
C7 C 0.5652(5) 0.6549(5) 0.1978(5) 0.057(2) Uani 1 1 d U
H7A H 0.5836 0.5842 0.2029 0.085 Uiso 1 1 calc R
H7B H 0.5361 0.6733 0.1339 0.085 Uiso 1 1 calc R
H7C H 0.5207 0.6655 0.2275 0.085 Uiso 1 1 calc R
C8 C 0.8788(6) 0.6611(7) 0.4469(6) 0.088(3) Uani 1 1 d U
H8A H 0.8879 0.5974 0.4207 0.133 Uiso 1 1 calc R
H8B H 0.8713 0.6484 0.5044 0.133 Uiso 1 1 calc R
H8C H 0.9332 0.7043 0.4574 0.133 Uiso 1 1 calc R
C9 C 0.6915(7) 0.9767(6) 0.3825(6) 0.089(3) Uani 1 1 d U
H9A H 0.6864 0.9757 0.4420 0.133 Uiso 1 1 calc R
H9B H 0.6350 1.0065 0.3382 0.133 Uiso 1 1 calc R
H9C H 0.7458 1.0167 0.3857 0.133 Uiso 1 1 calc R
C10 C 0.7786(6) 0.8250(7) 0.1902(5) 0.069(2) Uani 1 1 d DU
C11 C 0.8224(8) 0.9230(8) 0.2084(6) 0.086(3) Uani 1 1 d U
C12 C 0.9161(9) 0.9314(9) 0.2185(7) 0.099(3) Uani 1 1 d U
H12A H 0.9430 0.9964 0.2306 0.119 Uiso 1 1 calc R
C13 C 0.9726(10) 0.8551(11) 0.2126(8) 0.109(4) Uani 1 1 d U
C14 C 0.9287(8) 0.7621(9) 0.1904(6) 0.094(3) Uani 1 1 d U
H14A H 0.9641 0.7073 0.1822 0.113 Uiso 1 1 calc R
C15 C 0.8357(8) 0.7443(8) 0.1793(6) 0.080(3) Uani 1 1 d U
C16 C 0.7655(7) 1.0141(7) 0.2083(7) 0.111(4) Uani 1 1 d U
H16A H 0.7941 1.0498 0.2658 0.166 Uiso 1 1 calc R
H16B H 0.7021 0.9936 0.2007 0.166 Uiso 1 1 calc R
H16C H 0.7632 1.0583 0.1585 0.166 Uiso 1 1 calc R
C17 C 1.0678(7) 0.8662(9) 0.2183(8) 0.143(5) Uani 1 1 d U
H17A H 1.0718 0.9231 0.1811 0.215 Uiso 1 1 calc R
H17B H 1.0874 0.8049 0.1965 0.215 Uiso 1 1 calc R
H17C H 1.1086 0.8782 0.2812 0.215 Uiso 1 1 calc R
C18 C 0.7915(7) 0.6434(7) 0.1479(7) 0.100(3) Uani 1 1 d U
H18A H 0.8202 0.5934 0.1950 0.150 Uiso 1 1 calc R
H18B H 0.8009 0.6241 0.0927 0.150 Uiso 1 1 calc R
H18C H 0.7245 0.6474 0.1357 0.150 Uiso 1 1 calc R
C19 C 0.6307(7) 0.8380(5) 0.0191(5) 0.0635(17) Uani 1 1 d U
H19A H 0.6942 0.8234 0.0306 0.076 Uiso 1 1 calc R
C20 C 0.5746(6) 0.8606(6) -0.0652(6) 0.062(2) Uani 1 1 d U
H20A H 0.5987 0.8615 -0.1120 0.074 Uiso 1 1 calc R
C21 C 0.4816(7) 0.8827(5) -0.0850(5) 0.063(2) Uani 1 1 d U
H21A H 0.4412 0.8983 -0.1449 0.075 Uiso 1 1 calc R
C22 C 0.4490(7) 0.8815(5) -0.0152(5) 0.0635(17) Uani 1 1 d U
H22A H 0.3856 0.8976 -0.0273 0.076 Uiso 1 1 calc R
C23 C 0.5067(7) 0.8573(5) 0.0718(5) 0.055(2) Uani 1 1 d U
C24 C 0.4815(6) 0.8614(5) 0.1526(5) 0.0466(19) Uani 1 1 d U
C25 C 0.5427(6) 0.8607(5) 0.2395(5) 0.0459(18) Uani 1 1 d U
C26 C 0.4810(6) 0.8782(5) 0.2899(5) 0.0485(19) Uani 1 1 d U
C27 C 0.5012(7) 0.8813(5) 0.3874(5) 0.065(2) Uani 1 1 d U
H27A H 0.5631 0.8755 0.4302 0.077 Uiso 1 1 calc R
C28 C 0.4275(7) 0.8928(6) 0.4139(6) 0.066(3) Uani 1 1 d U
H28A H 0.4387 0.8964 0.4765 0.079 Uiso 1 1 calc R
C29 C 0.3371(8) 0.8995(6) 0.3523(6) 0.076(3) Uani 1 1 d U
H29A H 0.2881 0.9072 0.3742 0.091 Uiso 1 1 calc R
C30 C 0.3145(6) 0.8953(5) 0.2583(6) 0.061(2) Uani 1 1 d U
H30A H 0.2520 0.8989 0.2164 0.073 Uiso 1 1 calc R
C31 C 0.3888(6) 0.8856(5) 0.2312(6) 0.052(2) Uani 1 1 d U
C32 C 0.3052(6) 0.8543(7) 0.0735(5) 0.058(2) Uani 1 1 d U
C33 C 0.2863(7) 0.7522(7) 0.0402(7) 0.087(3) Uani 1 1 d U
H33A H 0.3321 0.7016 0.0643 0.105 Uiso 1 1 calc R
C34 C 0.2042(8) 0.7296(9) -0.0246(7) 0.102(4) Uani 1 1 d U
H34A H 0.1949 0.6627 -0.0466 0.122 Uiso 1 1 calc R
C35 C 0.1326(8) 0.7966(9) -0.0614(7) 0.098(3) Uani 1 1 d U
H35A H 0.0744 0.7772 -0.1056 0.117 Uiso 1 1 calc R
C36 C 0.1508(7) 0.8982(7) -0.0290(6) 0.077(3) Uani 1 1 d U
H36A H 0.1043 0.9482 -0.0526 0.093 Uiso 1 1 calc R
C37 C 0.2344(6) 0.9224(7) 0.0352(5) 0.061(2) Uani 1 1 d U
H37A H 0.2448 0.9901 0.0549 0.073 Uiso 1 1 calc R

loop_
_atom_site_aniso_label
_atom_site_aniso_U_11
_atom_site_aniso_U_22
_atom_site_aniso_U_33
_atom_site_aniso_U_23
_atom_site_aniso_U_13
_atom_site_aniso_U_12
B1 0.108(6) 0.031(5) 0.055(5) -0.010(4) 0.049(5) -0.006(5)
N1 0.112(5) 0.031(4) 0.054(4) -0.006(3) 0.053(4) -0.008(4)
C1 0.078(5) 0.044(4) 0.044(4) 0.008(4) 0.034(4) 0.003(4)
N2 0.078(4) 0.034(4) 0.056(4) -0.002(3) 0.034(3) -0.002(4)
C2 0.094(6) 0.049(4) 0.047(5) 0.000(4) 0.045(4) -0.002(4)
C3 0.116(7) 0.041(5) 0.054(5) -0.003(4) 0.048(4) 0.001(5)
C4 0.085(6) 0.065(6) 0.052(5) 0.000(5) 0.048(4) -0.011(5)
C5 0.108(7) 0.064(5) 0.044(5) -0.009(4) 0.035(5) -0.013(5)
C6 0.101(6) 0.052(5) 0.043(5) 0.000(4) 0.035(4) -0.007(5)
C7 0.108(6) 0.032(5) 0.049(5) 0.010(4) 0.049(4) 0.007(4)
C8 0.122(8) 0.072(7) 0.075(6) 0.000(5) 0.040(5) -0.003(6)
C9 0.180(10) 0.040(5) 0.068(6) 0.002(4) 0.071(7) -0.009(5)
C10 0.109(5) 0.067(5) 0.052(5) 0.009(5) 0.053(5) -0.007(5)
C11 0.136(8) 0.058(5) 0.085(7) 0.027(5) 0.066(7) -0.015(5)
C12 0.121(8) 0.100(8) 0.086(7) 0.028(7) 0.050(8) -0.032(6)
C13 0.117(9) 0.131(10) 0.089(8) 0.052(9) 0.051(8) -0.003(6)
C14 0.112(7) 0.120(8) 0.069(7) 0.037(7) 0.056(7) 0.024(6)
C15 0.122(7) 0.074(6) 0.065(6) 0.031(5) 0.059(6) 0.019(5)
C16 0.186(10) 0.063(6) 0.106(8) 0.023(6) 0.080(8) 0.004(6)
C17 0.111(8) 0.212(15) 0.117(9) 0.060(9) 0.054(8) -0.008(8)
C18 0.175(10) 0.061(6) 0.111(8) 0.010(6) 0.106(8) 0.022(6)
C19 0.124(5) 0.033(4) 0.048(3) 0.001(3) 0.048(3) 0.002(3)
C20 0.095(6) 0.046(6) 0.052(5) 0.013(4) 0.035(5) 0.006(5)
C21 0.114(6) 0.038(5) 0.038(4) 0.004(4) 0.029(5) 0.005(5)
C22 0.124(5) 0.033(4) 0.048(3) 0.001(3) 0.048(3) 0.002(3)
C23 0.100(6) 0.030(5) 0.054(4) 0.006(4) 0.049(4) -0.010(5)
C24 0.074(5) 0.020(4) 0.048(4) 0.001(4) 0.025(4) -0.011(4)
C25 0.087(5) 0.017(4) 0.044(4) 0.000(4) 0.036(4) -0.006(4)
C26 0.081(5) 0.016(4) 0.055(4) -0.005(4) 0.033(4) -0.006(4)
C27 0.136(7) 0.026(5) 0.053(4) 0.006(4) 0.060(5) 0.012(5)
C28 0.126(8) 0.030(5) 0.067(6) 0.000(5) 0.065(5) -0.006(6)
C29 0.133(7) 0.047(6) 0.065(6) 0.010(5) 0.057(6) -0.001(6)
C30 0.093(6) 0.034(5) 0.071(5) 0.001(4) 0.051(5) 0.007(5)
C31 0.078(5) 0.022(4) 0.060(4) -0.009(4) 0.031(4) -0.014(5)
C32 0.076(5) 0.063(6) 0.044(5) 0.011(4) 0.032(4) -0.007(5)
C33 0.113(8) 0.055(6) 0.101(8) -0.013(5) 0.049(6) -0.014(5)
C34 0.108(9) 0.097(8) 0.108(10) -0.049(7) 0.049(7) -0.005(6)
C35 0.112(8) 0.118(9) 0.078(7) -0.045(7) 0.053(6) -0.007(6)
C36 0.095(7) 0.085(7) 0.057(6) 0.015(5) 0.033(5) 0.012(6)
C37 0.086(6) 0.066(6) 0.042(5) 0.005(4) 0.039(4) -0.001(5)

loop_
_atom_type_symbol
_atom_type_description
_atom_type_scat_dispersion_real
_atom_type_scat_dispersion_imag
_atom_type_scat_source
C C 0.0033 0.0016 'International Tables Vol C Tables 4.2.6.8 and 6.1.1.4'
H H 0.0000 0.0000 'International Tables Vol C Tables 4.2.6.8 and 6.1.1.4'
N N 0.0061 0.0033 'International Tables Vol C Tables 4.2.6.8 and 6.1.1.4'
B B 0.0013 0.0007 'International Tables Vol C Tables 4.2.6.8 and 6.1.1.4'

loop_
_geom_angle_atom_site_label_1
_geom_angle_atom_site_label_2
_geom_angle_atom_site_label_3
_geom_angle
C10 B1 N1 110.8(6)
C10 B1 C2 121.9(7)
N1 B1 C2 118.0(6)
C10 B1 C1 126.7(6)
N1 B1 C1 112.3(6)
C2 B1 C1 58.4(3)
C19 N1 C23 117.4(7)
C19 N1 B1 117.4(7)
C23 N1 B1 125.2(6)
C25 C1 C6 118.7(7)
C25 C1 C2 113.2(7)
C6 C1 C2 116.7(7)
C25 C1 B1 115.5(7)
C6 C1 B1 119.0(7)
C2 C1 B1 60.1(4)
C32 N2 C24 131.9(7)
C32 N2 C31 117.6(7)
C24 N2 C31 105.6(7)
C3 C2 C7 116.6(7)
C3 C2 C1 112.5(7)
C7 C2 C1 119.1(7)
C3 C2 B1 115.8(7)
C7 C2 B1 119.9(6)
C1 C2 B1 61.6(4)
C4 C3 C2 128.0(8)
C4 C3 H3A 116.0
C2 C3 H3A 116.0
C3 C4 C5 118.7(9)
C3 C4 C8 125.9(9)
C5 C4 C8 115.4(8)
C6 C5 C4 119.9(9)
C6 C5 H5A 120.1
C4 C5 H5A 120.1
C5 C6 C1 123.0(8)
C5 C6 C9 117.6(8)
C1 C6 C9 118.8(8)
C2 C7 H7A 109.5
C2 C7 H7B 109.5
H7A C7 H7B 109.5
C2 C7 H7C 109.5
H7A C7 H7C 109.5
H7B C7 H7C 109.5
C4 C8 H8A 109.5
C4 C8 H8B 109.5
H8A C8 H8B 109.5
C4 C8 H8C 109.5
H8A C8 H8C 109.5
H8B C8 H8C 109.5
C6 C9 H9A 109.5
C6 C9 H9B 109.5
H9A C9 H9B 109.5
C6 C9 H9C 109.5
H9A C9 H9C 109.5
H9B C9 H9C 109.5
C15 C10 C11 115.8(8)
C15 C10 B1 122.6(8)
C11 C10 B1 121.5(8)
C12 C11 C10 118.7(10)
C12 C11 C16 121.1(10)
C10 C11 C16 120.0(10)
C13 C12 C11 126.3(13)
C13 C12 H12A 116.8
C11 C12 H12A 116.8
C12 C13 C14 114.6(13)
C12 C13 C17 125.4(14)
C14 C13 C17 119.6(14)
C13 C14 C15 124.2(12)
C13 C14 H14A 117.9
C15 C14 H14A 117.9
C14 C15 C10 120.2(10)
C14 C15 C18 120.7(10)
C10 C15 C18 118.9(10)
C11 C16 H16A 109.5
C11 C16 H16B 109.5
H16A C16 H16B 109.5
C11 C16 H16C 109.5
H16A C16 H16C 109.5
H16B C16 H16C 109.5
C13 C17 H17A 109.5
C13 C17 H17B 109.5
H17A C17 H17B 109.5
C13 C17 H17C 109.5
H17A C17 H17C 109.5
H17B C17 H17C 109.5
C15 C18 H18A 109.5
C15 C18 H18B 109.5
H18A C18 H18B 109.5
C15 C18 H18C 109.5
H18A C18 H18C 109.5
H18B C18 H18C 109.5
C20 C19 N1 122.9(9)
C20 C19 H19A 118.5
N1 C19 H19A 118.5
C19 C20 C21 120.6(8)
C19 C20 H20A 119.7
C21 C20 H20A 119.7
C22 C21 C20 118.1(8)
C22 C21 H21A 120.9
C20 C21 H21A 120.9
C23 C22 C21 121.4(9)
C23 C22 H22A 119.3
C21 C22 H22A 119.3
C22 C23 N1 119.6(7)
C22 C23 C24 125.9(9)
N1 C23 C24 114.3(7)
C25 C24 N2 114.7(8)
C25 C24 C23 125.4(8)
N2 C24 C23 119.5(7)
C24 C25 C1 125.0(8)
C24 C25 C26 102.0(8)
C1 C25 C26 132.0(7)
C31 C26 C27 118.3(8)
C31 C26 C25 110.6(7)
C27 C26 C25 130.9(8)
C28 C27 C26 117.3(9)
C28 C27 H27A 121.4
C26 C27 H27A 121.4
C27 C28 C29 121.9(9)
C27 C28 H28A 119.1
C29 C28 H28A 119.1
C28 C29 C30 122.7(9)
C28 C29 H29A 118.7
C30 C29 H29A 118.7
C31 C30 C29 115.7(9)
C31 C30 H30A 122.2
C29 C30 H30A 122.2
C30 C31 C26 124.2(8)
C30 C31 N2 128.9(8)
C26 C31 N2 106.9(8)
C37 C32 N2 123.3(8)
C37 C32 C33 116.0(9)
N2 C32 C33 120.7(8)
C34 C33 C32 119.9(10)
C34 C33 H33A 120.1
C32 C33 H33A 120.1
C33 C34 C35 124.3(11)
C33 C34 H34A 117.8
C35 C34 H34A 117.8
C34 C35 C36 116.2(11)
C34 C35 H35A 121.9
C36 C35 H35A 121.9
C37 C36 C35 119.9(10)
C37 C36 H36A 120.0
C35 C36 H36A 120.0
C36 C37 C32 123.6(9)
C36 C37 H37A 118.2
C32 C37 H37A 118.2

loop_
_geom_bond_atom_site_label_1
_geom_bond_atom_site_label_2
_geom_bond_distance
B1 C10 1.593(5)
B1 N1 1.592(5)
B1 C2 1.602(7)
B1 C1 1.626(7)
N1 C19 1.380(9)
N1 C23 1.399(9)
C1 C25 1.424(9)
C1 C6 1.448(10)
C1 C2 1.574(7)
N2 C32 1.383(9)
N2 C24 1.402(9)
N2 C31 1.422(9)
C2 C3 1.446(10)
C2 C7 1.522(9)
C3 C4 1.312(10)
C3 H3A 0.9500
C4 C5 1.472(11)
C4 C8 1.505(10)
C5 C6 1.356(10)
C5 H5A 0.9500
C6 C9 1.551(10)
C7 H7A 0.9800
C7 H7B 0.9800
C7 H7C 0.9800
C8 H8A 0.9800
C8 H8B 0.9800
C8 H8C 0.9800
C9 H9A 0.9800
C9 H9B 0.9800
C9 H9C 0.9800
C10 C15 1.444(11)
C10 C11 1.452(12)
C11 C12 1.400(12)
C11 C16 1.499(12)
C12 C13 1.367(14)
C12 H12A 0.9500
C13 C14 1.396(14)
C13 C17 1.447(14)
C14 C15 1.401(12)
C14 H14A 0.9500
C15 C18 1.508(12)
C16 H16A 0.9800
C16 H16B 0.9800
C16 H16C 0.9800
C17 H17A 0.9800
C17 H17B 0.9800
C17 H17C 0.9800
C18 H18A 0.9800
C18 H18B 0.9800
C18 H18C 0.9800
C19 C20 1.336(9)
C19 H19A 0.9500
C20 C21 1.384(10)
C20 H20A 0.9500
C21 C22 1.381(10)
C21 H21A 0.9500
C22 C23 1.380(10)
C22 H22A 0.9500
C23 C24 1.479(10)
C24 C25 1.357(9)
C25 C26 1.478(10)
C26 C31 1.387(9)
C26 C27 1.468(10)
C27 C28 1.363(10)
C27 H27A 0.9500
C28 C29 1.380(11)
C28 H28A 0.9500
C29 C30 1.409(11)
C29 H29A 0.9500
C30 C31 1.375(10)
C30 H30A 0.9500
C32 C37 1.378(10)
C32 C33 1.451(11)
C33 C34 1.340(11)
C33 H33A 0.9500
C34 C35 1.373(12)
C34 H34A 0.9500
C35 C36 1.441(12)
C35 H35A 0.9500
C36 C37 1.355(10)
C36 H36A 0.9500
C37 H37A 0.9500

loop_
_platon_squeeze_void_nr
_platon_squeeze_void_average_x
_platon_squeeze_void_average_y
_platon_squeeze_void_average_z
_platon_squeeze_void_volume
_platon_squeeze_void_count_electrons
1 0.000 0.000 0.500 145.3 4.2
2 1.000 0.500 1.000 145.4 4.2
